data_7057940
loop_
_publ_author_name
'Das, Debarati'
'Roy, Sandipan'
'Biradha, Kumar'

_publ_section_title
;
 Crystal engineering with isosteric triether and triamine linked aromatic
 tri-carboxylic acids: iso-structurality and synthon interplay in their
 co-crystals and salts with bis(pyridyl) derivatives
;
_journal_issue 24
_journal_name_full 'New Journal of Chemistry'
_journal_page_first 19953
_journal_paper_doi 10.1039/C8NJ04600J
_journal_volume 42
_journal_year 2018
_chemical_formula_sum 'C27 H23 N3 O7'
_chemical_formula_weight 501.48
_space_group_crystal_system monoclinic
_space_group_IT_number 14
_space_group_name_Hall '-P 2ybc'
_space_group_name_H-M_alt 'P 1 21/c 1'
_symmetry_space_group_name_Hall '-P 2ybc'
_symmetry_space_group_name_H-M 'P 1 21/c 1'
_atom_sites_solution_hydrogens mixed
_audit_creation_method SHELXL-2014/7
_audit_update_record
;
2018-09-10 deposited with the CCDC.
2018-11-06 downloaded from the CCDC.
;
_cell_angle_alpha 90
_cell_angle_beta 118.679(4)
_cell_angle_gamma 90
_cell_formula_units_Z 8
_cell_length_a 26.2114(18)
_cell_length_b 7.6705(6)
_cell_length_c 26.7036(18)
_cell_measurement_reflns_used 48212
_cell_measurement_temperature 300(2)
_cell_measurement_theta_max 28.369
_cell_measurement_theta_min 2.794
_cell_volume 4710.2(6)
_computing_structure_refinement 'SHELXL-2014/7 (Sheldrick, 2014)'
_diffrn_ambient_temperature 300(2)
_diffrn_measured_fraction_theta_full 0.999
_diffrn_measured_fraction_theta_max 0.996
_diffrn_measurement_device_type 'Bruker APEX-2 CCD'
_diffrn_measurement_method hemisphere
_diffrn_radiation_type MoK\a
_diffrn_radiation_wavelength 0.71073
_diffrn_reflns_av_R_equivalents 0.1228
_diffrn_reflns_av_unetI/netI 0.1402
_diffrn_reflns_Laue_measured_fraction_full 0.999
_diffrn_reflns_Laue_measured_fraction_max 0.996
_diffrn_reflns_limit_h_max 30
_diffrn_reflns_limit_h_min -34
_diffrn_reflns_limit_k_max 9
_diffrn_reflns_limit_k_min -10
_diffrn_reflns_limit_l_max 35
_diffrn_reflns_limit_l_min -34
_diffrn_reflns_number 48212
_diffrn_reflns_point_group_measured_fraction_full 0.999
_diffrn_reflns_point_group_measured_fraction_max 0.996
_diffrn_reflns_theta_full 25.242
_diffrn_reflns_theta_max 28.369
_diffrn_reflns_theta_min 2.794
_exptl_absorpt_coefficient_mu 0.104
_exptl_absorpt_process_details SADABS
_exptl_crystal_colour brown
_exptl_crystal_density_diffrn 1.414
_exptl_crystal_description needle
_exptl_crystal_F_000 2096
_exptl_crystal_size_max 0.31
_exptl_crystal_size_mid 0.24
_exptl_crystal_size_min 0.21
_refine_diff_density_max 0.453
_refine_diff_density_min -0.508
_refine_diff_density_rms 0.054
_refine_ls_extinction_coef 0.0015(3)
_refine_ls_extinction_expression Fc^*^=kFc[1+0.001xFc^2^\l^3^/sin(2\q)]^-1/4^
_refine_ls_extinction_method 'SHELXL-2014/7 (Sheldrick 2014'
_refine_ls_goodness_of_fit_ref 0.993
_refine_ls_hydrogen_treatment constr
_refine_ls_matrix_type full
_refine_ls_number_parameters 665
_refine_ls_number_reflns 11744
_refine_ls_number_restraints 0
_refine_ls_restrained_S_all 0.993
_refine_ls_R_factor_all 0.2140
_refine_ls_R_factor_gt 0.0716
_refine_ls_shift/su_max 0.001
_refine_ls_shift/su_mean 0.000
_refine_ls_structure_factor_coef Fsqd
_refine_ls_weighting_details 'w=1/[\s^2^(Fo^2^)+(0.0869P)^2^] where P=(Fo^2^+2Fc^2^)/3'
_refine_ls_weighting_scheme calc
_refine_ls_wR_factor_gt 0.1538
_refine_ls_wR_factor_ref 0.2036
_reflns_Friedel_coverage 0.000
_reflns_number_gt 4615
_reflns_number_total 11744
_reflns_threshold_expression 'I > 2\s(I)'
_cod_data_source_file c8nj04600j2.cif
_cod_data_source_block 2
_cod_depositor_comments 'Adding full bibliography for 7057935--7057944.cif.'
_cod_database_code 7057940
_shelx_shelxl_version_number 2014/7
_shelx_space_group_comment
;
The symmetry employed for this shelxl refinement is uniquely defined
by the following loop, which should always be used as a source of
symmetry information in preference to the above space-group names.
They are only intended as comments.
;

loop_
_space_group_symop_operation_xyz
'x, y, z'
'-x, y+1/2, -z+1/2'
'-x, -y, -z'
'x, -y-1/2, z-1/2'

loop_
_atom_site_label
_atom_site_type_symbol
_atom_site_fract_x
_atom_site_fract_y
_atom_site_fract_z
_atom_site_U_iso_or_equiv
_atom_site_adp_type
_atom_site_occupancy
_atom_site_site_symmetry_order
_atom_site_calc_flag
_atom_site_refinement_flags_posn
_atom_site_refinement_flags_adp
O21 O -0.08174(9) 0.5084(3) 0.52990(8) 0.0521(7) Uani 1 1 d . .
O22A O 0.96554(9) 0.7124(3) 0.95871(9) 0.0553(7) Uani 1 1 d . .
O21A O 0.88332(9) 0.8639(3) 0.92661(9) 0.0551(7) Uani 1 1 d . .
O2W O 0.29046(9) 0.9879(4) 0.32631(11) 0.0592(7) Uani 1 1 d G .
H2WA H 0.2965 1.0829 0.3138 0.089 Uiso 1 1 d G U
H2WB H 0.3212 0.9263 0.3404 0.089 Uiso 1 1 d G U
N21 N 0.05559(10) 0.2942(4) 0.79376(10) 0.0418(7) Uani 1 1 d . .
H21A H 0.0254 0.2703 0.7971 0.050 Uiso 1 1 d R U
O12 O 0.29599(10) 0.6415(4) 1.24440(9) 0.0628(8) Uani 1 1 d . .
O22 O -0.00023(9) 0.6610(3) 0.55929(9) 0.0557(7) Uani 1 1 d . .
O32A O 0.59960(10) 0.5380(4) 0.23422(10) 0.0811(6) Uani 1 1 d . .
O11 O 0.22640(10) 0.8343(4) 1.22873(10) 0.0703(8) Uani 1 1 d . .
H11 H 0.2516 0.8782 1.2583 0.106 Uiso 1 1 calc R U
N31 N 0.25261(10) 0.4961(4) 0.91807(10) 0.0461(8) Uani 1 1 d . .
H31 H 0.2574 0.5186 0.8890 0.055 Uiso 1 1 calc R U
O32 O 0.46176(11) 0.3754(4) 1.17013(11) 0.0868(10) Uani 1 1 d . .
N11 N 0.10773(10) 0.5233(4) 0.98072(10) 0.0466(8) Uani 1 1 d . .
H11A H 0.0832 0.4465 0.9792 0.056 Uiso 1 1 d R U
O31 O 0.50130(10) 0.5641(4) 1.13527(10) 0.0764(9) Uani 1 1 d . .
H31A H 0.5295 0.5518 1.1670 0.115 Uiso 1 1 calc R U
O11A O 0.41237(10) 0.6287(4) 0.33317(11) 0.0789(9) Uani 1 1 d . .
H11B H 0.3797 0.6565 0.3083 0.118 Uiso 1 1 calc R U
N11A N 0.64263(11) 0.5859(4) 0.57486(11) 0.0549(8) Uani 1 1 d . .
H11C H 0.6406 0.5991 0.6059 0.066 Uiso 1 1 calc R U
N31A N 0.77743(11) 0.4724(4) 0.50191(10) 0.0494(8) Uani 1 1 d . .
H31B H 0.8134 0.4783 0.5102 0.059 Uiso 1 1 calc R U
O12A O 0.39419(10) 0.8305(4) 0.38138(11) 0.0794(9) Uani 1 1 d . .
C21 C 0.03645(12) 0.3608(4) 0.73951(12) 0.0344(8) Uani 1 1 d . .
C1 C 0.12520(12) 0.4761(4) 0.94007(12) 0.0357(8) Uani 1 1 d . .
C5 C 0.09907(12) 0.3698(4) 0.84612(11) 0.0342(8) Uani 1 1 d . .
N21A N 0.84401(11) 0.4464(4) 0.70289(10) 0.0548(9) Uani 1 1 d . .
H21C H 0.8752 0.4437 0.7000 0.066 Uiso 1 1 d R U
C2 C 0.17985(12) 0.5135(4) 0.94843(12) 0.0362(8) Uani 1 1 d . .
H2 H 0.2064 0.5697 0.9817 0.043 Uiso 1 1 calc R U
C31 C 0.30256(13) 0.4906(4) 0.97144(12) 0.0384(8) Uani 1 1 d . .
O31A O 0.55549(10) 0.3522(4) 0.26448(10) 0.0811(6) Uani 1 1 d . .
C22 C -0.01560(12) 0.2956(4) 0.69507(12) 0.0382(8) Uani 1 1 d . .
H22 H -0.0356 0.2092 0.7029 0.046 Uiso 1 1 calc R U
C24A C 0.89523(12) 0.6805(4) 0.86135(12) 0.0358(8) Uani 1 1 d . .
C23 C -0.03753(12) 0.3561(4) 0.64047(13) 0.0392(8) Uani 1 1 d . .
H23 H -0.0724 0.3116 0.6120 0.047 Uiso 1 1 calc R U
C27A C 0.91586(13) 0.7556(5) 0.91849(13) 0.0416(8) Uani 1 1 d . .
C4 C 0.15515(12) 0.3960(4) 0.85595(12) 0.0376(8) Uani 1 1 d . .
H4 H 0.1656 0.3658 0.8284 0.045 Uiso 1 1 calc R U
C25 C 0.04434(12) 0.5447(4) 0.67141(12) 0.0394(8) Uani 1 1 d . .
H25 H 0.0652 0.6276 0.6633 0.047 Uiso 1 1 calc R U
C36 C 0.35240(13) 0.5769(5) 0.97925(13) 0.0449(9) Uani 1 1 d . .
H36 H 0.3517 0.6401 0.9492 0.054 Uiso 1 1 calc R U
C24 C -0.00825(12) 0.4835(4) 0.62704(12) 0.0349(8) Uani 1 1 d . .
C3 C 0.19593(12) 0.4682(4) 0.90767(12) 0.0368(8) Uani 1 1 d . .
C26 C 0.06606(12) 0.4868(4) 0.72629(12) 0.0387(8) Uani 1 1 d . .
H26 H 0.1008 0.5321 0.7549 0.046 Uiso 1 1 calc R U
C14 C 0.21237(13) 0.6583(4) 1.15222(12) 0.0370(8) Uani 1 1 d . .
C6 C 0.08395(12) 0.4048(4) 0.88818(12) 0.0359(8) Uani 1 1 d . .
H6 H 0.0466 0.3808 0.8819 0.043 Uiso 1 1 calc R U
C34 C 0.40439(13) 0.4774(5) 1.07585(13) 0.0437(9) Uani 1 1 d . .
C12 C 0.19900(13) 0.4901(5) 1.07110(12) 0.0443(9) Uani 1 1 d . .
H12 H 0.2130 0.4080 1.0551 0.053 Uiso 1 1 calc R U
C22A C 0.91199(13) 0.4881(5) 0.80004(13) 0.0470(9) Uani 1 1 d . .
H22A H 0.9361 0.4093 0.7950 0.056 Uiso 1 1 calc R U
C31A C 0.73632(13) 0.4552(5) 0.44482(12) 0.0410(8) Uani 1 1 d . .
C1A C 0.69700(13) 0.5365(4) 0.58215(13) 0.0416(8) Uani 1 1 d . .
C11A C 0.59089(13) 0.6171(5) 0.52445(13) 0.0437(9) Uani 1 1 d . .
C11 C 0.14446(13) 0.5656(4) 1.03811(12) 0.0392(8) Uani 1 1 d . .
C6A C 0.70920(13) 0.5247(5) 0.53720(13) 0.0440(9) Uani 1 1 d . .
H6A H 0.6801 0.5463 0.5001 0.053 Uiso 1 1 calc R U
O1W O 0.33020(15) 0.2781(5) 0.29197(16) 0.0976(10) Uani 1 1 d G .
H1WA H 0.3533 0.2218 0.2841 0.146 Uiso 1 1 d G U
H1WB H 0.3234 0.3720 0.2730 0.146 Uiso 1 1 d G U
C16 C 0.12420(13) 0.6849(5) 1.06351(13) 0.0451(9) Uani 1 1 d . .
H16 H 0.0876 0.7346 1.0424 0.054 Uiso 1 1 calc R U
C4A C 0.80869(13) 0.4579(4) 0.60247(13) 0.0451(9) Uani 1 1 d . .
H4A H 0.8462 0.4325 0.6094 0.054 Uiso 1 1 calc R U
C3A C 0.79654(13) 0.4729(5) 0.64788(13) 0.0438(9) Uani 1 1 d . .
C32 C 0.30480(13) 0.3967(4) 1.01707(13) 0.0427(9) Uani 1 1 d . .
H32 H 0.2720 0.3377 1.0128 0.051 Uiso 1 1 calc R U
C26A C 0.82369(13) 0.6519(5) 0.76213(13) 0.0431(9) Uani 1 1 d . .
H26A H 0.7879 0.6835 0.7318 0.052 Uiso 1 1 calc R U
C33 C 0.35528(13) 0.3907(4) 1.06835(13) 0.0456(9) Uani 1 1 d . .
H33 H 0.3562 0.3271 1.0984 0.055 Uiso 1 1 calc R U
C34A C 0.64876(13) 0.4425(5) 0.33090(13) 0.0486(9) Uani 1 1 d . .
C25A C 0.84233(12) 0.7254(4) 0.81518(12) 0.0418(8) Uani 1 1 d . .
H25A H 0.8189 0.8070 0.8201 0.050 Uiso 1 1 calc R U
C12A C 0.55274(13) 0.7405(5) 0.52564(14) 0.0524(10) Uani 1 1 d . .
H12A H 0.5627 0.8028 0.5589 0.063 Uiso 1 1 calc R U
C36A C 0.74314(13) 0.5391(5) 0.40262(13) 0.0457(9) Uani 1 1 d . .
H36A H 0.7773 0.5999 0.4122 0.055 Uiso 1 1 calc R U
C15 C 0.15830(12) 0.7295(4) 1.11978(12) 0.0423(9) Uani 1 1 d . .
H15 H 0.1444 0.8101 1.1363 0.051 Uiso 1 1 calc R U
C14A C 0.48410(13) 0.6818(5) 0.42800(14) 0.0449(9) Uani 1 1 d . .
C21A C 0.85826(13) 0.5311(5) 0.75385(12) 0.0403(8) Uani 1 1 d . .
C35A C 0.69969(14) 0.5341(5) 0.34606(14) 0.0503(9) Uani 1 1 d . .
H35A H 0.7048 0.5924 0.3183 0.060 Uiso 1 1 calc R U
C32A C 0.68670(13) 0.3531(5) 0.42859(13) 0.0485(9) Uani 1 1 d . .
H32A H 0.6827 0.2871 0.4558 0.058 Uiso 1 1 calc R U
C5A C 0.76448(13) 0.4810(4) 0.54723(13) 0.0412(8) Uani 1 1 d . .
C35 C 0.40222(13) 0.5705(5) 1.03016(14) 0.0480(9) Uani 1 1 d . .
H35 H 0.4352 0.6290 1.0345 0.058 Uiso 1 1 calc R U
C16A C 0.57417(13) 0.5255(5) 0.47406(14) 0.0532(10) Uani 1 1 d . .
H16A H 0.5988 0.4411 0.4724 0.064 Uiso 1 1 calc R U
C17 C 0.24933(15) 0.7084(5) 1.21266(14) 0.0482(9) Uani 1 1 d . .
C17A C 0.42656(15) 0.7221(5) 0.37942(15) 0.0521(10) Uani 1 1 d . .
C27 C -0.03145(13) 0.5535(5) 0.56879(13) 0.0408(8) Uani 1 1 d . .
C23A C 0.92969(13) 0.5600(5) 0.85257(13) 0.0429(9) Uani 1 1 d . .
H23A H 0.9654 0.5279 0.8829 0.052 Uiso 1 1 calc R U
C2A C 0.74113(13) 0.5038(4) 0.63788(13) 0.0453(9) Uani 1 1 d . .
H2A H 0.7327 0.5031 0.6680 0.054 Uiso 1 1 calc R U
C13 C 0.23201(13) 0.5372(5) 1.12722(13) 0.0460(9) Uani 1 1 d . .
H13 H 0.2684 0.4865 1.1489 0.055 Uiso 1 1 calc R U
C15A C 0.52172(13) 0.5579(5) 0.42664(14) 0.0520(10) Uani 1 1 d . .
H15A H 0.5114 0.4959 0.3932 0.062 Uiso 1 1 calc R U
C13A C 0.50083(14) 0.7706(5) 0.47839(14) 0.0530(10) Uani 1 1 d . .
H13A H 0.4759 0.8536 0.4801 0.064 Uiso 1 1 calc R U
C33A C 0.64380(14) 0.3498(5) 0.37268(14) 0.0531(10) Uani 1 1 d . .
H33A H 0.6106 0.2835 0.3627 0.064 Uiso 1 1 calc R U
C37 C 0.45859(15) 0.4683(6) 1.13130(16) 0.0550(10) Uani 1 1 d . .
C37A C 0.59947(16) 0.4451(7) 0.27228(16) 0.0811(6) Uani 1 1 d . .

loop_
_atom_site_aniso_label
_atom_site_aniso_U_11
_atom_site_aniso_U_22
_atom_site_aniso_U_33
_atom_site_aniso_U_23
_atom_site_aniso_U_13
_atom_site_aniso_U_12
O21 0.0459(14) 0.0636(18) 0.0316(13) 0.0012(11) 0.0066(11) -0.0093(12)
O22A 0.0387(13) 0.077(2) 0.0348(13) -0.0017(12) 0.0052(11) 0.0058(12)
O21A 0.0481(14) 0.0633(19) 0.0457(14) -0.0073(12) 0.0159(11) 0.0095(13)
O2W 0.0522(14) 0.071(2) 0.0441(15) -0.0062(14) 0.0154(12) 0.0139(14)
N21 0.0342(14) 0.055(2) 0.0274(14) -0.0015(13) 0.0077(12) -0.0084(13)
O12 0.0460(14) 0.082(2) 0.0378(14) 0.0007(13) 0.0022(11) 0.0089(14)
O22 0.0429(13) 0.078(2) 0.0387(13) 0.0091(13) 0.0133(11) -0.0115(13)
O32A 0.0564(10) 0.1196(18) 0.0440(10) 0.0141(10) 0.0055(9) -0.0286(10)
O11 0.0672(17) 0.082(2) 0.0418(16) -0.0204(14) 0.0101(13) 0.0110(16)
N31 0.0338(15) 0.073(2) 0.0284(15) 0.0003(14) 0.0122(12) -0.0019(14)
O32 0.0603(17) 0.122(3) 0.0463(17) 0.0193(17) 0.0006(14) -0.0131(17)
N11 0.0373(15) 0.067(2) 0.0335(15) -0.0093(14) 0.0156(13) -0.0083(14)
O31 0.0399(15) 0.109(3) 0.0547(17) -0.0045(16) 0.0026(12) -0.0170(16)
O11A 0.0543(17) 0.096(3) 0.0568(18) -0.0148(17) 0.0027(13) 0.0074(16)
N11A 0.0366(16) 0.085(3) 0.0378(17) 0.0004(15) 0.0137(13) 0.0060(15)
N31A 0.0323(14) 0.078(2) 0.0295(15) 0.0002(14) 0.0080(12) 0.0001(14)
O12A 0.0499(16) 0.111(3) 0.0633(18) 0.0007(17) 0.0156(14) 0.0301(17)
C21 0.0349(17) 0.037(2) 0.0298(17) -0.0029(15) 0.0144(14) 0.0018(15)
C1 0.0340(17) 0.042(2) 0.0270(17) 0.0044(14) 0.0112(14) 0.0076(15)
C5 0.0352(17) 0.034(2) 0.0228(16) 0.0013(13) 0.0055(14) -0.0001(14)
N21A 0.0418(16) 0.082(3) 0.0280(15) -0.0032(15) 0.0067(13) 0.0118(15)
C2 0.0326(17) 0.043(2) 0.0246(16) -0.0019(14) 0.0067(13) 0.0010(15)
C31 0.0349(17) 0.043(2) 0.0301(17) -0.0051(15) 0.0100(14) 0.0000(16)
O31A 0.0564(10) 0.1196(18) 0.0440(10) 0.0141(10) 0.0055(9) -0.0286(10)
C22 0.0365(17) 0.043(2) 0.0278(17) -0.0020(15) 0.0096(14) -0.0090(15)
C24A 0.0314(17) 0.040(2) 0.0287(17) 0.0029(15) 0.0086(14) -0.0017(15)
C23 0.0315(16) 0.043(2) 0.0334(18) -0.0077(15) 0.0076(14) 0.0002(16)
C27A 0.0366(19) 0.047(2) 0.038(2) 0.0029(16) 0.0152(17) -0.0048(17)
C4 0.0346(17) 0.047(2) 0.0277(17) 0.0005(15) 0.0123(14) 0.0029(15)
C25 0.0379(18) 0.043(2) 0.0354(18) 0.0004(15) 0.0162(15) -0.0041(16)
C36 0.0386(19) 0.056(3) 0.038(2) -0.0040(16) 0.0174(16) -0.0034(17)
C24 0.0324(17) 0.041(2) 0.0286(17) -0.0003(15) 0.0125(14) 0.0044(15)
C3 0.0307(17) 0.040(2) 0.0335(18) 0.0048(15) 0.0103(14) -0.0004(15)
C26 0.0333(17) 0.044(2) 0.0308(18) -0.0048(15) 0.0092(14) -0.0030(16)
C14 0.0383(18) 0.038(2) 0.0304(17) 0.0019(15) 0.0131(15) -0.0008(16)
C6 0.0326(16) 0.042(2) 0.0276(17) 0.0014(14) 0.0103(14) 0.0022(15)
C34 0.0339(18) 0.050(2) 0.0346(19) -0.0059(17) 0.0064(15) -0.0005(17)
C12 0.046(2) 0.050(3) 0.0345(19) 0.0019(16) 0.0181(16) 0.0122(17)
C22A 0.0401(19) 0.056(3) 0.0358(19) 0.0011(17) 0.0105(16) 0.0110(17)
C31A 0.0345(17) 0.052(2) 0.0297(18) -0.0004(16) 0.0101(15) 0.0017(16)
C1A 0.0358(18) 0.043(2) 0.0369(19) -0.0027(16) 0.0104(15) -0.0005(16)
C11A 0.0326(18) 0.050(3) 0.042(2) 0.0001(17) 0.0125(16) -0.0042(17)
C11 0.0360(18) 0.052(2) 0.0273(17) 0.0009(15) 0.0134(15) -0.0058(16)
C6A 0.0355(18) 0.051(2) 0.0343(19) 0.0006(16) 0.0078(15) 0.0017(16)
O1W 0.102(3) 0.087(3) 0.127(3) 0.000(2) 0.074(2) 0.010(2)
C16 0.0353(18) 0.060(3) 0.0362(19) 0.0027(17) 0.0139(16) 0.0063(17)
C4A 0.0359(18) 0.055(3) 0.0339(19) -0.0051(16) 0.0082(15) 0.0025(16)
C3A 0.042(2) 0.045(2) 0.0316(18) -0.0057(16) 0.0081(16) 0.0039(17)
C32 0.0333(17) 0.050(2) 0.0366(19) -0.0007(16) 0.0106(15) -0.0034(16)
C26A 0.0330(17) 0.054(3) 0.0286(18) -0.0007(16) 0.0040(14) 0.0057(17)
C33 0.043(2) 0.049(2) 0.038(2) 0.0031(16) 0.0139(16) 0.0029(17)
C34A 0.0407(19) 0.062(3) 0.0345(19) 0.0011(17) 0.0113(16) -0.0052(18)
C25A 0.0369(18) 0.046(2) 0.0366(19) -0.0010(16) 0.0133(15) 0.0038(16)
C12A 0.039(2) 0.072(3) 0.043(2) -0.0078(18) 0.0170(17) 0.0012(19)
C36A 0.0347(18) 0.057(3) 0.041(2) -0.0030(17) 0.0145(16) -0.0046(17)
C15 0.0396(18) 0.049(2) 0.0354(19) -0.0077(16) 0.0155(16) 0.0029(16)
C14A 0.0335(18) 0.055(3) 0.044(2) 0.0044(18) 0.0165(16) 0.0004(17)
C21A 0.0373(18) 0.047(2) 0.0287(18) -0.0001(16) 0.0091(15) 0.0005(16)
C35A 0.050(2) 0.062(3) 0.038(2) 0.0018(18) 0.0205(17) -0.0024(19)
C32A 0.053(2) 0.052(3) 0.0332(19) 0.0026(16) 0.0152(17) -0.0090(18)
C5A 0.0386(18) 0.046(2) 0.0316(18) -0.0038(15) 0.0106(15) 0.0024(16)
C35 0.0336(18) 0.058(3) 0.046(2) -0.0064(18) 0.0144(16) -0.0020(17)
C16A 0.0376(19) 0.050(3) 0.061(2) -0.0089(19) 0.0148(18) 0.0004(17)
C17 0.051(2) 0.053(3) 0.038(2) -0.0024(18) 0.0199(18) -0.0043(19)
C17A 0.044(2) 0.058(3) 0.051(2) 0.000(2) 0.0200(19) -0.003(2)
C27 0.0366(18) 0.051(2) 0.0326(19) 0.0000(16) 0.0144(16) 0.0052(17)
C23A 0.0311(17) 0.056(3) 0.0302(18) 0.0057(16) 0.0058(14) 0.0053(16)
C2A 0.0423(19) 0.053(3) 0.038(2) -0.0051(16) 0.0175(16) -0.0024(17)
C13 0.0351(18) 0.062(3) 0.0334(19) 0.0055(17) 0.0108(15) 0.0085(17)
C15A 0.041(2) 0.060(3) 0.045(2) -0.0107(18) 0.0125(17) -0.0054(19)
C13A 0.0384(19) 0.067(3) 0.054(2) -0.001(2) 0.0224(18) 0.0062(18)
C33A 0.048(2) 0.062(3) 0.038(2) 0.0010(18) 0.0128(17) -0.0127(18)
C37 0.042(2) 0.065(3) 0.047(2) -0.011(2) 0.0120(18) -0.005(2)
C37A 0.0564(10) 0.1196(18) 0.0440(10) 0.0141(10) 0.0055(9) -0.0286(10)

loop_
_atom_type_symbol
_atom_type_description
_atom_type_scat_dispersion_real
_atom_type_scat_dispersion_imag
_atom_type_scat_source
C C 0.0033 0.0016 'International Tables Vol C Tables 4.2.6.8 and 6.1.1.4'
H H 0.0000 0.0000 'International Tables Vol C Tables 4.2.6.8 and 6.1.1.4'
N N 0.0061 0.0033 'International Tables Vol C Tables 4.2.6.8 and 6.1.1.4'
O O 0.0106 0.0060 'International Tables Vol C Tables 4.2.6.8 and 6.1.1.4'

loop_
_geom_angle_atom_site_label_1
_geom_angle_atom_site_label_2
_geom_angle_atom_site_label_3
_geom_angle
H2WA O2W H2WB 109.5
C21 N21 C5 126.2(3)
C21 N21 H21A 107.4
C5 N21 H21A 109.0
C17 O11 H11 109.5
C3 N31 C31 125.9(3)
C3 N31 H31 117.0
C31 N31 H31 117.0
C11 N11 C1 126.4(2)
C11 N11 H11A 108.4
C1 N11 H11A 107.4
C37 O31 H31A 109.5
C17A O11A H11B 109.5
C1A N11A C11A 129.4(3)
C1A N11A H11C 115.3
C11A N11A H11C 115.3
C31A N31A C5A 124.7(3)
C31A N31A H31B 117.7
C5A N31A H31B 117.7
N21 C21 C26 123.9(3)
N21 C21 C22 118.1(3)
C26 C21 C22 118.0(3)
C2 C1 C6 119.7(3)
C2 C1 N11 121.3(3)
C6 C1 N11 118.7(3)
C4 C5 C6 120.8(3)
C4 C5 N21 121.3(3)
C6 C5 N21 117.8(3)
C21A N21A C3A 129.9(3)
C21A N21A H21C 106.3
C3A N21A H21C 108.2
C1 C2 C3 120.5(3)
C1 C2 H2 119.8
C3 C2 H2 119.8
C36 C31 C32 118.3(3)
C36 C31 N31 119.5(3)
C32 C31 N31 122.2(3)
C23 C22 C21 121.5(3)
C23 C22 H22 119.3
C21 C22 H22 119.3
C25A C24A C23A 118.0(3)
C25A C24A C27A 122.6(3)
C23A C24A C27A 119.4(3)
C22 C23 C24 120.8(3)
C22 C23 H23 119.6
C24 C23 H23 119.6
O22A C27A O21A 121.4(3)
O22A C27A C24A 119.5(3)
O21A C27A C24A 119.1(3)
C5 C4 C3 119.2(3)
C5 C4 H4 120.4
C3 C4 H4 120.4
C26 C25 C24 122.2(3)
C26 C25 H25 118.9
C24 C25 H25 118.9
C35 C36 C31 121.0(3)
C35 C36 H36 119.5
C31 C36 H36 119.5
C23 C24 C25 117.3(3)
C23 C24 C27 121.9(3)
C25 C24 C27 120.8(3)
C2 C3 N31 120.2(3)
C2 C3 C4 120.0(3)
N31 C3 C4 119.8(3)
C25 C26 C21 120.2(3)
C25 C26 H26 119.9
C21 C26 H26 119.9
C15 C14 C13 118.4(3)
C15 C14 C17 121.5(3)
C13 C14 C17 120.1(3)
C5 C6 C1 119.6(3)
C5 C6 H6 120.2
C1 C6 H6 120.2
C33 C34 C35 118.6(3)
C33 C34 C37 120.3(3)
C35 C34 C37 121.1(3)
C13 C12 C11 119.9(3)
C13 C12 H12 120.0
C11 C12 H12 120.0
C23A C22A C21A 120.9(3)
C23A C22A H22A 119.5
C21A C22A H22A 119.5
C36A C31A N31A 121.0(3)
C36A C31A C32A 118.3(3)
N31A C31A C32A 120.7(3)
C6A C1A N11A 122.8(3)
C6A C1A C2A 119.5(3)
N11A C1A C2A 117.7(3)
C12A C11A C16A 118.1(3)
C12A C11A N11A 118.1(3)
C16A C11A N11A 123.7(3)
C16 C11 C12 118.8(3)
C16 C11 N11 117.6(3)
C12 C11 N11 123.6(3)
C5A C6A C1A 120.3(3)
C5A C6A H6A 119.9
C1A C6A H6A 119.9
H1WA O1W H1WB 104.7
C15 C16 C11 119.9(3)
C15 C16 H16 120.0
C11 C16 H16 120.0
C5A C4A C3A 119.4(3)
C5A C4A H4A 120.3
C3A C4A H4A 120.3
C2A C3A C4A 120.6(3)
C2A C3A N21A 123.5(3)
C4A C3A N21A 115.9(3)
C33 C32 C31 120.4(3)
C33 C32 H32 119.8
C31 C32 H32 119.8
C25A C26A C21A 120.1(3)
C25A C26A H26A 120.0
C21A C26A H26A 120.0
C32 C33 C34 121.0(3)
C32 C33 H33 119.5
C34 C33 H33 119.5
C33A C34A C35A 118.4(3)
C33A C34A C37A 119.3(3)
C35A C34A C37A 122.2(3)
C26A C25A C24A 121.5(3)
C26A C25A H25A 119.2
C24A C25A H25A 119.2
C13A C12A C11A 120.4(3)
C13A C12A H12A 119.8
C11A C12A H12A 119.8
C31A C36A C35A 121.0(3)
C31A C36A H36A 119.5
C35A C36A H36A 119.5
C14 C15 C16 121.6(3)
C14 C15 H15 119.2
C16 C15 H15 119.2
C13A C14A C15A 117.9(3)
C13A C14A C17A 117.8(3)
C15A C14A C17A 124.2(3)
C26A C21A N21A 125.5(3)
C26A C21A C22A 118.5(3)
N21A C21A C22A 116.0(3)
C34A C35A C36A 120.3(3)
C34A C35A H35A 119.9
C36A C35A H35A 119.9
C33A C32A C31A 120.2(3)
C33A C32A H32A 119.9
C31A C32A H32A 119.9
C4A C5A C6A 120.1(3)
C4A C5A N31A 119.2(3)
C6A C5A N31A 120.5(3)
C36 C35 C34 120.7(3)
C36 C35 H35 119.7
C34 C35 H35 119.7
C15A C16A C11A 120.8(3)
C15A C16A H16A 119.6
C11A C16A H16A 119.6
O12 C17 O11 123.1(3)
O12 C17 C14 124.2(3)
O11 C17 C14 112.6(3)
O12A C17A O11A 121.8(3)
O12A C17A C14A 123.4(4)
O11A C17A C14A 114.8(3)
O22 C27 O21 121.8(3)
O22 C27 C24 117.9(3)
O21 C27 C24 120.2(3)
C22A C23A C24A 121.0(3)
C22A C23A H23A 119.5
C24A C23A H23A 119.5
C3A C2A C1A 119.8(3)
C3A C2A H2A 120.1
C1A C2A H2A 120.1
C12 C13 C14 121.3(3)
C12 C13 H13 119.3
C14 C13 H13 119.3
C16A C15A C14A 120.8(3)
C16A C15A H15A 119.6
C14A C15A H15A 119.6
C12A C13A C14A 122.0(3)
C12A C13A H13A 119.0
C14A C13A H13A 119.0
C32A C33A C34A 121.6(3)
C32A C33A H33A 119.2
C34A C33A H33A 119.2
O32 C37 O31 123.5(3)
O32 C37 C34 121.0(3)
O31 C37 C34 115.5(4)
O32A C37A O31A 122.7(3)
O32A C37A C34A 122.1(4)
O31A C37A C34A 115.1(3)

loop_
_geom_bond_atom_site_label_1
_geom_bond_atom_site_label_2
_geom_bond_distance
O21 C27 1.273(3)
O22A C27A 1.271(3)
O21A C27A 1.281(4)
O2W H2WA 0.8480
O2W H2WB 0.8509
N21 C21 1.383(4)
N21 C5 1.436(3)
N21 H21A 0.8584
O12 C17 1.218(4)
O22 C27 1.270(4)
O32A C37A 1.242(4)
O11 C17 1.313(4)
O11 H11 0.8200
N31 C3 1.391(4)
N31 C31 1.398(4)
N31 H31 0.8600
O32 C37 1.228(4)
N11 C11 1.401(4)
N11 C1 1.413(4)
N11 H11A 0.8590
O31 C37 1.300(4)
O31 H31A 0.8200
O11A C17A 1.317(4)
O11A H11B 0.8200
N11A C1A 1.395(4)
N11A C11A 1.399(4)
N11A H11C 0.8600
N31A C31A 1.388(4)
N31A C5A 1.407(4)
N31A H31B 0.8600
O12A C17A 1.207(4)
C21 C26 1.387(4)
C21 C22 1.402(4)
C1 C2 1.370(4)
C1 C6 1.397(4)
C5 C4 1.378(4)
C5 C6 1.385(4)
N21A C21A 1.388(4)
N21A C3A 1.412(4)
N21A H21C 0.8580
C2 C3 1.387(4)
C2 H2 0.9300
C31 C36 1.388(4)
C31 C32 1.392(4)
O31A C37A 1.285(4)
C22 C23 1.366(4)
C22 H22 0.9300
C24A C25A 1.386(4)
C24A C23A 1.389(4)
C24A C27A 1.470(4)
C23 C24 1.392(4)
C23 H23 0.9300
C4 C3 1.393(4)
C4 H4 0.9300
C25 C26 1.367(4)
C25 C24 1.399(4)
C25 H25 0.9300
C36 C35 1.361(4)
C36 H36 0.9300
C24 C27 1.473(4)
C26 H26 0.9300
C14 C15 1.371(4)
C14 C13 1.379(4)
C14 C17 1.480(4)
C6 H6 0.9300
C34 C33 1.375(4)
C34 C35 1.391(5)
C34 C37 1.482(4)
C12 C13 1.371(4)
C12 C11 1.395(4)
C12 H12 0.9300
C22A C23A 1.365(4)
C22A C21A 1.395(4)
C22A H22A 0.9300
C31A C36A 1.382(4)
C31A C32A 1.397(4)
C1A C6A 1.385(4)
C1A C2A 1.401(4)
C11A C12A 1.388(5)
C11A C16A 1.389(4)
C11 C16 1.388(4)
C6A C5A 1.382(4)
C6A H6A 0.9300
O1W H1WA 0.8483
O1W H1WB 0.8486
C16 C15 1.373(4)
C16 H16 0.9300
C4A C5A 1.382(4)
C4A C3A 1.398(4)
C4A H4A 0.9300
C3A C2A 1.365(4)
C32 C33 1.374(4)
C32 H32 0.9300
C26A C25A 1.378(4)
C26A C21A 1.386(4)
C26A H26A 0.9300
C33 H33 0.9300
C34A C33A 1.381(5)
C34A C35A 1.386(4)
C34A C37A 1.476(4)
C25A H25A 0.9300
C12A C13A 1.360(4)
C12A H12A 0.9300
C36A C35A 1.389(4)
C36A H36A 0.9300
C15 H15 0.9300
C14A C13A 1.379(5)
C14A C15A 1.382(5)
C14A C17A 1.475(4)
C35A H35A 0.9300
C32A C33A 1.372(4)
C32A H32A 0.9300
C35 H35 0.9300
C16A C15A 1.373(4)
C16A H16A 0.9300
C23A H23A 0.9300
C2A H2A 0.9300
C13 H13 0.9300
C15A H15A 0.9300
C13A H13A 0.9300
C33A H33A 0.9300
